data_4337626
loop_
_publ_author_name
'Pineda, Eufemio Moreno'
'Tuna, Floriana'
'Zheng, Yan-Zhen'
'Teat, Simon J.'
'Winpenny, Richard E. P.'
'Schnack, J\"urgen'
'McInnes, Eric J. L.'

_publ_section_title
;
 Iron Lanthanide Phosphonate Clusters: {Fe6Ln6P6} Wells-Dawson-like
 Structures with D3d Symmetry.
;
_journal_issue 6
_journal_name_full 'Inorganic chemistry'
_journal_page_first 3032
_journal_page_last 3038
_journal_paper_doi 10.1021/ic402839q
_journal_volume 53
_journal_year 2014
_chemical_formula_moiety 'C127 H192 Fe6 Gd6 O59 P6'
_chemical_formula_sum 'C127 H192 Fe6 Gd6 O59 P6'
_chemical_formula_weight 4127.21
_chemical_name_systematic
;
 ?
;
_space_group_crystal_system trigonal
_space_group_IT_number 167
_space_group_name_Hall '-R 3 2"c'
_space_group_name_H-M_alt 'R -3 c'
_symmetry_space_group_name_Hall '-R 3 2"c'
_symmetry_space_group_name_H-M 'R -3 c :H'
_atom_sites_solution_hydrogens geom
_atom_sites_solution_primary direct
_audit_creation_date 2013-10-26
_audit_creation_method
;
  Olex2 1.2-ac2
  (compiled 2012.03.27 svn.r2268, GUI svn.r4156)
;
_cell_angle_alpha 90
_cell_angle_beta 90
_cell_angle_gamma 120
_cell_formula_units_Z 6
_cell_length_a 16.8883(3)
_cell_length_b 16.8883(3)
_cell_length_c 103.953(2)
_cell_measurement_reflns_used 23128
_cell_measurement_temperature 100
_cell_measurement_theta_max 28.8740
_cell_measurement_theta_min 2.1170
_cell_volume 25676.7(8)
_computing_cell_refinement
;
CrysAlisPro, Agilent Technologies,
Version 1.171.36.28 (release 01-02-2013 CrysAlis171 .NET)
(compiled Feb  1 2013,16:14:44)
;
_computing_data_collection
;
CrysAlisPro, Agilent Technologies,
Version 1.171.36.28 (release 01-02-2013 CrysAlis171 .NET)
(compiled Feb  1 2013,16:14:44)
;
_computing_data_reduction
;
CrysAlisPro, Agilent Technologies,
Version 1.171.36.28 (release 01-02-2013 CrysAlis171 .NET)
(compiled Feb  1 2013,16:14:44)
;
_computing_molecular_graphics
;
O. V. Dolomanov, L. J. Bourhis, R. J. Gildea, J. A. K. Howard and H. Puschmann,
OLEX2: a complete structure solution, refinement and analysis program.
J. Appl. Cryst. (2009). 42, 339-341.
;
_computing_publication_material
;
O. V. Dolomanov, L. J. Bourhis, R. J. Gildea, J. A. K. Howard and H. Puschmann,
OLEX2: a complete structure solution, refinement and analysis program.
J. Appl. Cryst. (2009). 42, 339-341.
;
_computing_structure_refinement
;
SHELXL, G.M. Sheldrick, Acta Cryst.
(2008). A64, 112-122
;
_computing_structure_solution
;
SHELXS, G.M. Sheldrick, Acta Cryst.
(2008). A64, 112-122
;
_diffrn_ambient_temperature 100.0
_diffrn_measured_fraction_theta_full 0.9994
_diffrn_measured_fraction_theta_max 0.9243
_diffrn_measurement_details
;
  1 omega    2.20  182.01   0.2997    2.9860
omega____ theta____ kappa____ phi______ frames
    -       28.0000   73.8962  -25.8019 600

  2 omega    2.20  182.01   0.2997    2.9860
omega____ theta____ kappa____ phi______ frames
    -       28.0000   73.8962   94.1981 600

  3 omega    2.20  115.48   0.2997    2.9860
omega____ theta____ kappa____ phi______ frames
    -       28.0000   73.8962 -145.8038 378
;
_diffrn_measurement_device_type 'Saxi-CrysAlisPro-abstract goniometer imported SAXI images'
_diffrn_measurement_method '\w scans'
_diffrn_orient_matrix_UB_11 0.0477108333
_diffrn_orient_matrix_UB_12 0.0314007667
_diffrn_orient_matrix_UB_13 -0.0000683333
_diffrn_orient_matrix_UB_21 -0.0031625000
_diffrn_orient_matrix_UB_22 0.0156910000
_diffrn_orient_matrix_UB_23 0.0062031000
_diffrn_orient_matrix_UB_31 0.0080899333
_diffrn_orient_matrix_UB_32 -0.0334877333
_diffrn_orient_matrix_UB_33 0.0028419667
_diffrn_radiation_monochromator graphite
_diffrn_radiation_type 'Mo K\a'
_diffrn_radiation_wavelength 0.7107
_diffrn_reflns_av_R_equivalents 0.0495
_diffrn_reflns_av_unetI/netI 0.0215
_diffrn_reflns_Laue_measured_fraction_full 0.999
_diffrn_reflns_Laue_measured_fraction_max 0.999
_diffrn_reflns_limit_h_max 21
_diffrn_reflns_limit_h_min -21
_diffrn_reflns_limit_k_max 20
_diffrn_reflns_limit_k_min -21
_diffrn_reflns_limit_l_max 125
_diffrn_reflns_limit_l_min -129
_diffrn_reflns_number 56119
_diffrn_reflns_point_group_measured_fraction_full 0.999
_diffrn_reflns_point_group_measured_fraction_max 0.999
_diffrn_reflns_theta_full 25.242
_diffrn_reflns_theta_max 26.367
_diffrn_reflns_theta_min 2.096
_diffrn_source 'Enhance (Mo) X-ray Source'
_exptl_absorpt_coefficient_mu 2.914
_exptl_absorpt_correction_T_max 1.00000
_exptl_absorpt_correction_T_min 0.64608
_exptl_absorpt_correction_type multi-scan
_exptl_absorpt_process_details
;
CrysAlisPro, Agilent Technologies,
Version 1.171.36.28 (release 01-02-2013 CrysAlis171 .NET)
(compiled Feb  1 2013,16:14:44)
Empirical absorption correction using spherical harmonics,
 implemented in SCALE3 ABSPACK scaling algorithm.
;
_exptl_crystal_colour
;
;
_exptl_crystal_colour_lustre clear
_exptl_crystal_colour_primary red
_exptl_crystal_density_diffrn 1.601
_exptl_crystal_description hexagonal
_exptl_crystal_F_000 12336
_exptl_crystal_size_max 0.2
_exptl_crystal_size_mid 0.2
_exptl_crystal_size_min 0.1
_refine_diff_density_max 2.284
_refine_diff_density_min -1.588
_refine_diff_density_rms 0.168
_refine_ls_extinction_method none
_refine_ls_goodness_of_fit_ref 1.257
_refine_ls_hydrogen_treatment constr
_refine_ls_matrix_type full
_refine_ls_number_parameters 449
_refine_ls_number_reflns 5839
_refine_ls_number_restraints 215
_refine_ls_restrained_S_all 1.255
_refine_ls_R_factor_all 0.0750
_refine_ls_R_factor_gt 0.0717
_refine_ls_shift/su_max 0.001
_refine_ls_shift/su_mean 0.000
_refine_ls_structure_factor_coef Fsqd
_refine_ls_weighting_details 'w=1/[\s^2^(Fo^2^)+(0.0002P)^2^+1395.5194P] where P=(Fo^2^+2Fc^2^)/3'
_refine_ls_weighting_scheme calc
_refine_ls_wR_factor_gt 0.1433
_refine_ls_wR_factor_ref 0.1449
_reflns_Friedel_coverage 0.000
_reflns_number_gt 5555
_reflns_number_total 5839
_reflns_threshold_expression 'I > 2\s(I)'
_cod_data_source_file ic402839q_si_003.cif
_cod_data_source_block Fe6Gd6P6_Phenyl
_cod_original_cell_volume 25676.6(11)
_cod_database_code 4337626
_olex2_refinement_description
;
1. Shared sites
{H1AA, H1LC}
2. Others
 Fixed Sof: O17(0.5)
 Fixed U13: O2(0) C7(0)
 Fixed U23: O2(0) C7(0)
 Fixed Uiso: H(0.097) H1AA(0.109) H1AB(0.109) H1AC(0.109) H1DA(0.096)
 H1DB(0.096) H1DC(0.096) H1FA(0.117) H1FB(0.117) H1FC(0.117) H1GA(0.122)
 H1GB(0.122) H1GC(0.122) H1HA(0.135) H1HB(0.135) H1HC(0.135) H1IA(0.135)
 H1IB(0.135) H1IC(0.135) H1KA(0.086) H1KB(0.086) H1KC(0.086) H1LA(0.077)
 H1LB(0.077) H1LC(0.077) H3(0.079) H4(0.09) H6A(0.064) H6B(0.064) H6C(0.064)
 H9A(0.148) H9B(0.148) H9C(0.148) H11(0.109) H12(0.105) H13A(0.122) H13B(0.122)
 H13C(0.122) H14A(0.166) H14B(0.166) H14C(0.166) H16A(0.135) H16B(0.135)
 H16C(0.135) H18A(0.135) H18B(0.135) H18C(0.135) H19A(0.135) H19B(0.135)
 H19C(0.135) H25A(0.135) H25B(0.135) H25C(0.135)
 Fixed X: O2(1) H(0.5156) H1AA(0.7697) H1AB(0.6831) H1AC(0.7678) H1DA(0.7763)
 H1DB(0.8128) H1DC(0.8579) H1FA(0.7827) H1FB(0.7231) H1FC(0.7476) H1GA(0.9388)
 H1GB(0.9183) H1GC(0.9881) H1HA(1.1567) H1HB(1.057) H1HC(1.1413) H1IA(1.0685)
 H1IB(1.1313) H1IC(1.0573) H1KA(0.9259) H1KB(0.8491) H1KC(0.8246) H1LA(0.8039)
 H1LB(0.8224) H1LC(0.7692) H3(0.6611) H4(0.7051) H6A(0.8229) H6B(0.7798)
 H6C(0.8864) C7(1) H9A(0.5861) H9B(0.5739) H9C(0.6521) H11(0.5588) H12(0.4664)
 H13A(1.0008) H13B(0.9708) H13C(1.0339) H14A(0.6801) H14B(0.5872) H14C(0.6087)
 H16A(1.2438) H16B(1.2144) H16C(1.2707) H18A(1.0168) H18B(1.0831) H18C(1.1034)
 H19A(1.2118) H19B(1.2616) H19C(1.1575) H25A(1.2335) H25B(1.2988) H25C(1.2824)
 Fixed Y: O2(1) H(0.7757) H1AA(0.4836) H1AB(0.4238) H1AC(0.5163) H1DA(0.5725)
 H1DB(0.5184) H1DC(0.6267) H1FA(0.5863) H1FB(0.5467) H1FC(0.483) H1GA(0.6318)
 H1GB(0.5308) H1GC(0.6154) H1HA(1.027) H1HB(0.9395) H1HC(0.9481) H1IA(0.8213)
 H1IB(0.8336) H1IC(0.8663) H1KA(0.5309) H1KB(0.4584) H1KC(0.5161) H1LA(0.5523)
 H1LB(0.5956) H1LC(0.487) H3(0.8765) H4(0.6672) H6A(0.4467) H6B(0.49)
 H6C(0.5223) C7(1) H9A(0.4444) H9B(0.5321) H9C(0.5359) H11(0.5655) H12(0.6209)
 H13A(0.6349) H13B(0.5345) H13C(0.622) H14A(0.529) H14B(0.5186) H14C(0.4371)
 H16A(0.8959) H16B(0.8728) H16C(0.977) H18A(0.7907) H18B(0.7687) H18C(0.7927)
 H19A(1.0044) H19B(1.0801) H19C(1.0464) H25A(0.896) H25B(1.0038) H25C(0.9356)
 Fixed Z: H(0.4561) H1AA(0.5003) H1AB(0.5093) H1AC(0.5147) H1DA(0.4484)
 H1DB(0.4399) H1DC(0.4384) H1FA(0.4411) H1FB(0.4539) H1FC(0.4454) H1GA(0.4406)
 H1GB(0.4439) H1GC(0.4526) H1HA(0.4171) H1HB(0.4153) H1HC(0.4071) H1IA(0.4294)
 H1IB(0.4172) H1IC(0.4165) H1KA(0.4697) H1KB(0.4602) H1KC(0.47) H1LA(0.5101)
 H1LB(0.496) H1LC(0.4978) H3(0.4644) H4(0.4706) H6A(0.4612) H6B(0.4706)
 H6C(0.4715) C7(0.5) H9A(0.513) H9B(0.5117) H9C(0.5208) H11(0.4622) H12(0.4551)
 H13A(0.441) H13B(0.4462) H13C(0.4549) H14A(0.4823) H14B(0.4879) H14C(0.4896)
 H16A(0.4207) H16B(0.4354) H16C(0.4308) H18A(0.4209) H18B(0.4292) H18C(0.4143)
 H19A(0.409) H19B(0.4199) H19C(0.4162) H25A(0.4374) H25B(0.4355) H25C(0.4238)
;
_shelx_space_group_comment
;
The symmetry employed for this shelxl refinement is uniquely defined
by the following loop, which should always be used as a source of
symmetry information in preference to the above space-group names.
They are only intended as comments.
;
_shelxl_version_number 2013-4

loop_
_space_group_symop_operation_xyz
'x, y, z'
'-y, x-y, z'
'y, x, -z+1/2'
'-x+y, -x, z'
'x-y, -y, -z+1/2'
'-x, -x+y, -z+1/2'
'x+2/3, y+1/3, z+1/3'
'-y+2/3, x-y+1/3, z+1/3'
'y+2/3, x+1/3, -z+5/6'
'-x+y+2/3, -x+1/3, z+1/3'
'x-y+2/3, -y+1/3, -z+5/6'
'-x+2/3, -x+y+1/3, -z+5/6'
'x+1/3, y+2/3, z+2/3'
'-y+1/3, x-y+2/3, z+2/3'
'y+1/3, x+2/3, -z+7/6'
'-x+y+1/3, -x+2/3, z+2/3'
'x-y+1/3, -y+2/3, -z+7/6'
'-x+1/3, -x+y+2/3, -z+7/6'
'-x, -y, -z'
'y, -x+y, -z'
'-y, -x, z-1/2'
'x-y, x, -z'
'-x+y, y, z-1/2'
'x, x-y, z-1/2'
'-x+2/3, -y+1/3, -z+1/3'
'y+2/3, -x+y+1/3, -z+1/3'
'-y+2/3, -x+1/3, z-1/6'
'x-y+2/3, x+1/3, -z+1/3'
'-x+y+2/3, y+1/3, z-1/6'
'x+2/3, x-y+1/3, z-1/6'
'-x+1/3, -y+2/3, -z+2/3'
'y+1/3, -x+y+2/3, -z+2/3'
'-y+1/3, -x+2/3, z+1/6'
'x-y+1/3, x+2/3, -z+2/3'
'-x+y+1/3, y+2/3, z+1/6'
'x+1/3, x-y+2/3, z+1/6'

loop_
_atom_site_label
_atom_site_type_symbol
_atom_site_fract_x
_atom_site_fract_y
_atom_site_fract_z
_atom_site_U_iso_or_equiv
_atom_site_adp_type
_atom_site_occupancy
_atom_site_symmetry_multiplicity
_atom_site_calc_flag
_atom_site_refinement_flags_posn
_atom_site_refinement_flags_adp
_atom_site_refinement_flags_occupancy
_atom_site_disorder_assembly
_atom_site_disorder_group
Gd1 Gd 0.94402(3) 0.78527(3) 0.48942(2) 0.02640(13) Uani 1 1 d . . . . .
Fe1 Fe 0.96404(16) 0.87304(11) 0.45650(2) 0.0611(6) Uani 1 1 d . . . . .
P1 P 0.80401(19) 0.8570(2) 0.47513(2) 0.0601(10) Uani 1 1 d . . . . .
O O 0.7804(7) 0.8799(8) 0.48859(9) 0.024(3) Uani 0.499(6) 1 d . . P A 2
O1 O 0.7952(8) 0.6507(8) 0.49348(12) 0.030(3) Uani 0.499(6) 1 d . . P A 2
O2 O 1.0000 1.0000 0.45769(8) 0.025(2) Uani 1 3 d S T P A .
O3 O 0.8942(10) 0.7306(9) 0.45424(12) 0.035(3) Uani 0.501(6) 1 d . . P A 1
O4 O 0.8727(5) 0.8309(5) 0.47080(8) 0.060(2) Uani 1 1 d . . . . .
O5 O 0.9600(11) 0.7507(9) 0.45389(11) 0.036(3) Uani 0.499(6) 1 d . . P A 2
O6 O 1.0450(6) 0.8780(6) 0.47136(10) 0.076(3) Uani 1 1 d . . . . .
O7 O 1.1476(10) 1.0570(10) 0.44026(10) 0.039(3) Uani 0.499(6) 1 d . . P A 2
O8 O 1.0956(10) 0.9140(11) 0.44697(12) 0.041(2) Uani 0.499(6) 1 d . . P A 2
O9 O 0.6725(10) 0.6890(10) 0.50166(15) 0.045(4) Uani 0.501(6) 1 d . U P A 1
O10 O 1.1525(10) 0.9926(10) 0.44543(15) 0.037(3) Uani 0.501(6) 1 d . . P A 1
O11 O 0.9333(12) 0.6867(11) 0.47315(13) 0.034(3) Uani 0.499(6) 1 d . . P A 2
O12 O 0.8816(12) 0.6732(10) 0.47423(13) 0.034(3) Uani 0.501(6) 1 d . . P A 1
O14 O 0.8157(8) 0.8216(8) 0.48962(10) 0.025(3) Uani 0.501(6) 1 d . . P A 1
O15 O 1.0152(10) 0.8731(10) 0.44034(11) 0.041(2) Uani 0.501(6) 1 d . . P A 1
O17 O 0.9347(7) 0.9160(7) 0.49915(10) 0.023(2) Uani 0.5 1 d . . P A .
O19 O 0.8132(8) 0.7252(8) 0.50007(11) 0.032(3) Uani 0.501(6) 1 d . . P A 1
O21 O 0.7136(9) 0.6831(8) 0.50772(13) 0.034(3) Uani 0.499(6) 1 d . U P A 2
C C 0.5540(10) 0.7533(11) 0.45902(15) 0.081(4) Uani 1 1 d . U . . .
H H 0.5156 0.7757 0.4561 0.097 Uiso 1 1 calc R U . . .
C1 C 0.6960(7) 0.7816(8) 0.46826(11) 0.052(3) Uani 1 1 d . U . . .
C1A C 0.731(2) 0.4861(19) 0.5071(3) 0.073(8) Uani 0.499(6) 1 d . U P A 2
H1AA H 0.7697 0.4836 0.5003 0.109 Uiso 0.499(6) 1 calc R U P A 2
H1AB H 0.6831 0.4238 0.5093 0.109 Uiso 0.499(6) 1 calc R U P A 2
H1AC H 0.7678 0.5163 0.5147 0.109 Uiso 0.499(6) 1 calc R U P A 2
C1B C 0.9317(16) 0.6826(15) 0.4612(2) 0.036(5) Uani 0.499(6) 1 d . U P A 2
C1C C 0.8809(17) 0.6677(16) 0.4620(2) 0.042(5) Uani 0.501(6) 1 d . U P A 1
C1D C 0.831(2) 0.5756(19) 0.4445(3) 0.064(7) Uani 0.499(6) 1 d . U P A 2
H1DA H 0.7763 0.5725 0.4484 0.096 Uiso 0.499(6) 1 calc R U P A 2
H1DB H 0.8128 0.5184 0.4399 0.096 Uiso 0.499(6) 1 calc R U P A 2
H1DC H 0.8579 0.6267 0.4384 0.096 Uiso 0.499(6) 1 calc R U P A 2
C1E C 0.899(2) 0.5896(17) 0.4547(2) 0.044(6) Uani 0.499(6) 1 d . U P A 2
C1F C 0.770(3) 0.545(2) 0.4484(3) 0.078(9) Uani 0.501(6) 1 d . U P A 1
H1FA H 0.7827 0.5863 0.4411 0.117 Uiso 0.501(6) 1 calc R U P A 1
H1FB H 0.7231 0.5467 0.4539 0.117 Uiso 0.501(6) 1 calc R U P A 1
H1FC H 0.7476 0.4830 0.4454 0.117 Uiso 0.501(6) 1 calc R U P A 1
C1G C 0.932(2) 0.590(2) 0.4476(4) 0.081(7) Uani 0.501(6) 1 d . U P A 1
H1GA H 0.9388 0.6318 0.4406 0.122 Uiso 0.501(6) 1 calc R U P A 1
H1GB H 0.9183 0.5308 0.4439 0.122 Uiso 0.501(6) 1 calc R U P A 1
H1GC H 0.9881 0.6154 0.4526 0.122 Uiso 0.501(6) 1 calc R U P A 1
C1H C 1.123(3) 0.961(2) 0.4155(3) 0.090(4) Uani 0.501(6) 1 d . U P A 1
H1HA H 1.1567 1.0270 0.4171 0.135 Uiso 0.501(6) 1 calc R U P A 1
H1HB H 1.0570 0.9395 0.4153 0.135 Uiso 0.501(6) 1 calc R U P A 1
H1HC H 1.1413 0.9481 0.4071 0.135 Uiso 0.501(6) 1 calc R U P A 1
C1I C 1.101(2) 0.8606(19) 0.4220(3) 0.090(4) Uani 0.499(6) 1 d D U P A 2
H1IA H 1.0685 0.8213 0.4294 0.135 Uiso 0.499(6) 1 calc R U P A 2
H1IB H 1.1313 0.8336 0.4172 0.135 Uiso 0.499(6) 1 calc R U P A 2
H1IC H 1.0573 0.8663 0.4165 0.135 Uiso 0.499(6) 1 calc R U P A 2
C1J C 1.1726(18) 0.9553(17) 0.4269(2) 0.052(6) Uani 0.499(6) 1 d D U P A 2
C1K C 0.872(2) 0.518(2) 0.4645(4) 0.058(9) Uani 0.499(6) 1 d . U P A 2
H1KA H 0.9259 0.5309 0.4697 0.086 Uiso 0.499(6) 1 calc R U P A 2
H1KB H 0.8491 0.4584 0.4602 0.086 Uiso 0.499(6) 1 calc R U P A 2
H1KC H 0.8246 0.5161 0.4700 0.086 Uiso 0.499(6) 1 calc R U P A 2
C1L C 0.7791(16) 0.5448(16) 0.5014(2) 0.051(5) Uani 0.501(6) 1 d . U P A 1
H1LA H 0.8039 0.5523 0.5101 0.077 Uiso 0.501(6) 1 calc R U P A 1
H1LB H 0.8224 0.5956 0.4960 0.077 Uiso 0.501(6) 1 calc R U P A 1
H1LC H 0.7692 0.4870 0.4978 0.077 Uiso 0.501(6) 1 calc R U P A 1
C2 C 0.7295(10) 0.6426(12) 0.50116(13) 0.075(4) Uani 1 1 d . U . . .
C3 C 0.6405(9) 0.8129(10) 0.46397(12) 0.066(3) Uani 1 1 d . U . . .
H3 H 0.6611 0.8765 0.4644 0.079 Uiso 1 1 calc R U . . .
C4 C 0.6668(10) 0.6896(10) 0.46767(14) 0.075(4) Uani 1 1 d . U . . .
H4 H 0.7051 0.6672 0.4706 0.090 Uiso 1 1 calc R U . . .
C5 C 0.6825(11) 0.5439(12) 0.50190(16) 0.078(4) Uani 1 1 d . U . . .
C6 C 0.834(2) 0.502(2) 0.4657(3) 0.043(7) Uani 0.501(6) 1 d . U P A 1
H6A H 0.8229 0.4467 0.4612 0.064 Uiso 0.501(6) 1 calc R U P A 1
H6B H 0.7798 0.4900 0.4706 0.064 Uiso 0.501(6) 1 calc R U P A 1
H6C H 0.8864 0.5223 0.4715 0.064 Uiso 0.501(6) 1 calc R U P A 1
C7 C 1.0000 1.0000 0.5000 0.021(4) Uani 1 6 d S TU P . .
C8 C 0.8548(18) 0.5761(17) 0.4560(2) 0.044(6) Uani 0.501(6) 1 d . U P A 1
C9 C 0.6183(13) 0.5114(10) 0.51278(16) 0.099(6) Uani 1 1 d . U . . .
H9A H 0.5861 0.4444 0.5130 0.148 Uiso 1 1 calc R U . . .
H9B H 0.5739 0.5321 0.5117 0.148 Uiso 1 1 calc R U . . .
H9C H 0.6521 0.5359 0.5208 0.148 Uiso 1 1 calc R U . . .
C10 C 1.143(2) 0.913(2) 0.4257(2) 0.053(6) Uani 0.501(6) 1 d . U P A 1
C11 C 0.5796(11) 0.6291(11) 0.46263(16) 0.091(5) Uani 1 1 d . U . . .
H11 H 0.5588 0.5655 0.4622 0.109 Uiso 1 1 calc R U . . .
C12 C 0.5252(11) 0.6620(11) 0.45845(16) 0.088(5) Uani 1 1 d . U . . .
H12 H 0.4664 0.6209 0.4551 0.105 Uiso 1 1 calc R U . . .
C13 C 0.984(2) 0.596(2) 0.4487(4) 0.081(7) Uani 0.499(6) 1 d . U P A 2
H13A H 1.0008 0.6349 0.4410 0.122 Uiso 0.499(6) 1 calc R U P A 2
H13B H 0.9708 0.5345 0.4462 0.122 Uiso 0.499(6) 1 calc R U P A 2
H13C H 1.0339 0.6220 0.4549 0.122 Uiso 0.499(6) 1 calc R U P A 2
C14 C 0.6356(13) 0.5036(13) 0.48934(17) 0.111(6) Uani 1 1 d . U . . .
H14A H 0.6801 0.5290 0.4823 0.166 Uiso 1 1 calc R U . . .
H14B H 0.5872 0.5186 0.4879 0.166 Uiso 1 1 calc R U . . .
H14C H 0.6087 0.4371 0.4896 0.166 Uiso 1 1 calc R U . . .
C15 C 1.1347(17) 0.9786(18) 0.4387(2) 0.036(5) Uani 0.499(6) 1 d . U P A 2
C16 C 1.224(3) 0.915(3) 0.4284(4) 0.090(4) Uani 0.501(6) 1 d . U P A 1
H16A H 1.2438 0.8959 0.4207 0.135 Uiso 0.501(6) 1 calc R U P A 1
H16B H 1.2144 0.8728 0.4354 0.135 Uiso 0.501(6) 1 calc R U P A 1
H16C H 1.2707 0.9770 0.4308 0.135 Uiso 0.501(6) 1 calc R U P A 1
C17 C 1.0990(15) 0.9276(16) 0.43839(18) 0.033(4) Uani 0.501(6) 1 d . U P A 1
C18 C 1.080(3) 0.806(2) 0.4222(3) 0.090(4) Uani 0.501(6) 1 d . U P A 1
H18A H 1.0168 0.7907 0.4209 0.135 Uiso 0.501(6) 1 calc R U P A 1
H18B H 1.0831 0.7687 0.4292 0.135 Uiso 0.501(6) 1 calc R U P A 1
H18C H 1.1034 0.7927 0.4143 0.135 Uiso 0.501(6) 1 calc R U P A 1
C19 C 1.203(2) 1.0275(19) 0.4172(3) 0.090(4) Uani 0.499(6) 1 d D U P A 2
H19A H 1.2118 1.0044 0.4090 0.135 Uiso 0.499(6) 1 calc R U P A 2
H19B H 1.2616 1.0801 0.4199 0.135 Uiso 0.499(6) 1 calc R U P A 2
H19C H 1.1575 1.0464 0.4162 0.135 Uiso 0.499(6) 1 calc R U P A 2
C25 C 1.254(2) 0.947(3) 0.4313(3) 0.090(4) Uani 0.499(6) 1 d D U P A 2
H25A H 1.2335 0.8960 0.4374 0.135 Uiso 0.499(6) 1 calc R U P A 2
H25B H 1.2988 1.0038 0.4355 0.135 Uiso 0.499(6) 1 calc R U P A 2
H25C H 1.2824 0.9356 0.4238 0.135 Uiso 0.499(6) 1 calc R U P A 2

loop_
_atom_site_aniso_label
_atom_site_aniso_U_11
_atom_site_aniso_U_22
_atom_site_aniso_U_33
_atom_site_aniso_U_23
_atom_site_aniso_U_13
_atom_site_aniso_U_12
Gd1 0.0361(3) 0.0308(2) 0.0189(2) -0.00808(16) -0.00623(17) 0.0217(2)
Fe1 0.1325(18) 0.0389(8) 0.0131(6) -0.0029(6) 0.0102(8) 0.0439(10)
P1 0.0332(14) 0.074(2) 0.0186(11) -0.0175(13) 0.0038(10) -0.0141(15)
O 0.025(6) 0.027(6) 0.015(5) 0.000(4) 0.000(4) 0.010(5)
O1 0.023(6) 0.021(6) 0.039(7) -0.001(5) -0.001(5) 0.005(5)
O2 0.030(3) 0.030(3) 0.014(4) 0.000 0.000 0.0152(17)
O3 0.035(8) 0.037(8) 0.027(7) -0.013(6) -0.005(6) 0.013(6)
O4 0.032(4) 0.050(5) 0.071(5) 0.033(4) -0.015(4) 0.000(4)
O5 0.053(10) 0.038(8) 0.015(6) -0.012(5) -0.006(6) 0.021(7)
O6 0.052(5) 0.076(6) 0.123(8) 0.070(6) 0.057(5) 0.050(5)
O7 0.051(9) 0.051(9) 0.014(5) 0.004(6) 0.013(5) 0.024(7)
O8 0.054(6) 0.054(7) 0.018(4) -0.008(4) 0.005(4) 0.030(6)
O9 0.042(7) 0.042(7) 0.048(7) -0.005(6) -0.002(6) 0.019(6)
O10 0.042(9) 0.041(9) 0.028(8) 0.002(7) 0.009(7) 0.020(7)
O11 0.047(9) 0.035(8) 0.021(6) -0.006(6) 0.007(7) 0.022(8)
O12 0.051(10) 0.023(7) 0.023(7) -0.007(5) 0.007(7) 0.015(8)
O14 0.028(6) 0.032(6) 0.015(5) 0.003(5) 0.007(5) 0.015(5)
O15 0.054(6) 0.054(7) 0.018(4) -0.008(4) 0.005(4) 0.030(6)
O17 0.021(6) 0.022(6) 0.023(5) -0.001(5) -0.002(4) 0.007(5)
O19 0.030(7) 0.023(6) 0.027(6) 0.001(5) -0.002(5) 0.001(5)
O21 0.025(6) 0.025(6) 0.038(6) -0.001(5) -0.011(5) 0.003(5)
C 0.062(7) 0.087(8) 0.096(8) -0.007(7) -0.014(6) 0.038(6)
C1 0.035(5) 0.054(6) 0.050(5) -0.020(5) 0.000(4) 0.009(4)
C1A 0.060(13) 0.061(14) 0.088(15) 0.024(12) 0.013(12) 0.024(11)
C1B 0.040(8) 0.037(8) 0.034(8) -0.008(6) -0.001(7) 0.020(7)
C1C 0.048(9) 0.039(9) 0.042(9) -0.008(7) 0.004(7) 0.024(7)
C1D 0.079(15) 0.051(13) 0.067(14) -0.026(11) -0.026(12) 0.037(12)
C1E 0.054(10) 0.044(9) 0.036(9) -0.019(7) 0.005(8) 0.025(8)
C1F 0.099(17) 0.061(15) 0.076(15) -0.010(12) -0.027(14) 0.042(13)
C1G 0.094(14) 0.070(10) 0.086(10) -0.026(8) 0.015(12) 0.045(11)
C1H 0.107(7) 0.098(8) 0.073(6) -0.002(6) 0.033(5) 0.057(6)
C1I 0.107(7) 0.098(8) 0.073(6) -0.002(6) 0.033(5) 0.057(6)
C1J 0.055(10) 0.056(10) 0.040(9) -0.016(8) 0.003(7) 0.025(8)
C1K 0.067(17) 0.042(14) 0.067(16) -0.010(11) -0.001(14) 0.029(14)
C1L 0.049(11) 0.041(11) 0.060(12) 0.001(9) -0.008(10) 0.020(9)
C2 0.052(6) 0.092(8) 0.051(6) -0.004(6) 0.003(5) 0.014(6)
C3 0.056(6) 0.063(7) 0.064(6) -0.015(6) -0.008(5) 0.019(5)
C4 0.064(7) 0.068(7) 0.090(8) -0.022(6) -0.017(6) 0.031(6)
C5 0.080(8) 0.093(8) 0.083(8) -0.021(6) -0.016(6) 0.060(7)
C6 0.056(15) 0.031(12) 0.041(11) -0.006(9) 0.002(12) 0.021(11)
C7 0.022(5) 0.022(5) 0.018(7) 0.000 0.000 0.011(2)
C8 0.046(9) 0.043(9) 0.045(9) -0.006(7) 0.006(8) 0.023(7)
C9 0.126(13) 0.051(8) 0.100(11) 0.005(8) -0.021(10) 0.030(8)
C10 0.052(10) 0.057(10) 0.035(9) -0.015(8) 0.002(7) 0.015(8)
C11 0.080(8) 0.071(8) 0.110(9) -0.014(7) -0.027(7) 0.029(6)
C12 0.069(7) 0.079(8) 0.097(8) -0.007(7) -0.025(7) 0.024(6)
C13 0.094(14) 0.070(10) 0.086(10) -0.026(8) 0.015(12) 0.045(11)
C14 0.116(13) 0.121(13) 0.105(12) -0.048(10) -0.033(10) 0.066(11)
C15 0.034(9) 0.039(9) 0.034(8) -0.001(8) 0.006(7) 0.017(7)
C16 0.107(7) 0.098(8) 0.073(6) -0.002(6) 0.033(5) 0.057(6)
C17 0.036(8) 0.038(8) 0.026(7) -0.008(7) 0.003(6) 0.019(7)
C18 0.107(7) 0.098(8) 0.073(6) -0.002(6) 0.033(5) 0.057(6)
C19 0.107(7) 0.098(8) 0.073(6) -0.002(6) 0.033(5) 0.057(6)
C25 0.107(7) 0.098(8) 0.073(6) -0.002(6) 0.033(5) 0.057(6)

loop_
_atom_type_symbol
_atom_type_description
_atom_type_scat_dispersion_real
_atom_type_scat_dispersion_imag
_atom_type_scat_source
C C 0.0033 0.0016 'International Tables Vol C Tables 4.2.6.8 and 6.1.1.4'
H H 0.0000 0.0000 'International Tables Vol C Tables 4.2.6.8 and 6.1.1.4'
Fe Fe 0.3463 0.8444 'International Tables Vol C Tables 4.2.6.8 and 6.1.1.4'
Gd Gd -0.1653 3.9035 'International Tables Vol C Tables 4.2.6.8 and 6.1.1.4'
O O 0.0106 0.0060 'International Tables Vol C Tables 4.2.6.8 and 6.1.1.4'
P P 0.1023 0.0942 'International Tables Vol C Tables 4.2.6.8 and 6.1.1.4'

loop_
_geom_angle_atom_site_label_1
_geom_angle_atom_site_label_2
_geom_angle_atom_site_label_3
_geom_angle
_geom_angle_site_symmetry_1
_geom_angle_site_symmetry_3
O Gd1 O1 69.3(4) 22_656 .
O Gd1 O6 147.5(4) 22_656 .
O Gd1 O17 59.3(4) 22_656 .
O Gd1 O17 64.5(4) 22_656 22_656
O1 Gd1 O6 141.1(4) . .
O1 Gd1 O17 128.8(4) . 22_656
O1 Gd1 O17 105.2(4) . .
O6 Gd1 O17 94.3(3) . .
O9 Gd1 O6 113.6(4) 22_656 .
O9 Gd1 O17 133.1(4) 22_656 .
O11 Gd1 O 139.6(5) . 22_656
O11 Gd1 O1 77.5(5) . .
O11 Gd1 O6 71.6(5) . .
O11 Gd1 O17 155.8(5) . .
O11 Gd1 O17 153.6(5) . 22_656
O11 Gd1 O21 64.2(5) . 22_656
O12 Gd1 O6 83.5(5) . .
O12 Gd1 O9 79.2(5) . 22_656
O12 Gd1 O14 143.9(5) . 22_656
O12 Gd1 O17 143.6(5) . .
O12 Gd1 O17 164.4(4) . 22_656
O12 Gd1 O19 117.7(5) . 22_656
O14 Gd1 O6 120.9(4) 22_656 .
O14 Gd1 O9 67.0(4) 22_656 22_656
O14 Gd1 O17 51.5(4) 22_656 22_656
O14 Gd1 O17 66.3(4) 22_656 .
O14 Gd1 O19 47.6(4) 22_656 22_656
O17 Gd1 O6 83.2(4) 22_656 .
O17 Gd1 O9 113.8(4) 22_656 22_656
O17 Gd1 O17 30.2(3) 22_656 .
O19 Gd1 O6 151.3(4) . .
O19 Gd1 O6 85.1(4) 22_656 .
O19 Gd1 O9 51.0(4) 22_656 22_656
O19 Gd1 O9 92.9(5) . 22_656
O19 Gd1 O12 91.4(5) . .
O19 Gd1 O14 78.4(4) . 22_656
O19 Gd1 O17 98.1(4) 22_656 .
O19 Gd1 O17 69.3(4) 22_656 22_656
O19 Gd1 O17 73.3(4) . .
O19 Gd1 O17 96.3(4) . 22_656
O19 Gd1 O19 121.64(5) . 22_656
O21 Gd1 O 97.0(4) 22_656 22_656
O21 Gd1 O1 96.6(5) 22_656 .
O21 Gd1 O6 90.8(4) 22_656 .
O21 Gd1 O17 137.5(4) 22_656 .
O21 Gd1 O17 109.5(4) 22_656 22_656
O2 Fe1 O3 166.3(4) . .
O2 Fe1 O4 96.1(3) . .
O2 Fe1 O5 165.3(5) . .
O2 Fe1 O6 94.3(3) . .
O2 Fe1 O8 88.4(4) . .
O2 Fe1 O10 89.5(4) . 4_675
O3 Fe1 O10 77.6(6) . 4_675
O4 Fe1 O3 77.5(5) . .
O4 Fe1 O5 96.3(5) . .
O4 Fe1 O6 80.4(3) . .
O4 Fe1 O8 157.4(4) . .
O4 Fe1 O10 80.4(5) . 4_675
O5 Fe1 O8 77.1(6) . .
O6 Fe1 O3 96.5(5) . .
O6 Fe1 O5 80.0(5) . .
O6 Fe1 O8 77.2(4) . .
O6 Fe1 O10 160.7(5) . 4_675
O7 Fe1 O2 96.7(5) 4_675 .
O7 Fe1 O4 112.6(5) 4_675 .
O7 Fe1 O5 85.8(6) 4_675 .
O7 Fe1 O6 161.9(5) 4_675 .
O7 Fe1 O8 88.8(6) 4_675 .
O15 Fe1 O2 99.6(5) . .
O15 Fe1 O3 84.0(6) . .
O15 Fe1 O4 158.9(5) . .
O15 Fe1 O6 112.2(5) . .
O15 Fe1 O10 85.8(6) . 4_675
O P1 C1 104.0(6) . .
O4 P1 O 132.4(6) . .
O4 P1 O6 111.4(4) . 4_675
O4 P1 O14 85.3(5) . .
O4 P1 C1 109.7(5) . .
O6 P1 O 86.9(6) 4_675 .
O6 P1 O14 126.2(6) 4_675 .
O6 P1 C1 109.5(6) 4_675 .
O14 P1 C1 111.7(6) . .
Gd1 O Gd1 103.4(4) 20_566 4_675
P1 O Gd1 107.9(5) . 4_675
P1 O Gd1 138.1(7) . 20_566
C2 O1 Gd1 128.7(11) . .
Fe1 O2 Fe1 119.59(6) 2_765 4_675
Fe1 O2 Fe1 119.59(6) . 4_675
Fe1 O2 Fe1 119.59(6) . 2_765
C1C O3 Fe1 131.0(13) . .
Fe1 O4 Gd1 105.7(3) . .
P1 O4 Gd1 113.9(5) . .
P1 O4 Fe1 133.7(5) . .
C1B O5 Fe1 130.3(13) . .
Fe1 O6 Gd1 108.1(3) . .
P1 O6 Gd1 115.3(6) 2_765 .
P1 O6 Fe1 132.6(4) 2_765 .
C15 O7 Fe1 118.9(14) . 2_765
C15 O8 Fe1 125.3(14) . .
C2 O9 Gd1 101.0(10) . 20_566
C17 O10 Fe1 129.0(13) . 2_765
C1B O11 Gd1 139.6(14) . .
C1C O12 Gd1 137.4(14) . .
Gd1 O14 Gd1 108.8(4) 20_566 .
P1 O14 Gd1 110.4(5) . .
P1 O14 Gd1 136.8(6) . 20_566
C17 O15 Fe1 119.3(12) . .
Gd1 O17 Gd1 103.9(4) 20_566 .
O17 O17 Gd1 75.5(8) 20_566 20_566
O17 O17 Gd1 139.8(11) 22_656 20_566
O17 O17 Gd1 161.9(11) 20_566 .
O17 O17 Gd1 74.2(8) 22_656 .
O17 O17 O17 118.2(5) 20_566 22_656
C7 O17 Gd1 126.9(7) . .
C7 O17 Gd1 128.0(7) . 20_566
C7 O17 O17 59.77(7) . 20_566
C7 O17 O17 59.77(7) . 22_656
Gd1 O19 Gd1 113.5(5) . 20_566
C2 O19 Gd1 104.7(10) . 20_566
C2 O19 Gd1 140.4(11) . .
C2 O21 Gd1 130.4(13) . 20_566
C12 C C3 119.0(15) . .
C3 C1 P1 120.9(10) . .
C3 C1 C4 119.7(12) . .
C4 C1 P1 119.3(11) . .
O5 C1B C1E 116.4(18) . .
O11 C1B O5 124.5(19) . .
O11 C1B C1E 119(2) . .
O3 C1C O12 125.7(19) . .
O3 C1C C8 116.0(19) . .
O12 C1C C8 118(2) . .
C1D C1E C1B 109(2) . .
C1D C1E C13 110(2) . .
C1K C1E C1B 110(2) . .
C1K C1E C1D 118(3) . .
C1K C1E C13 103(3) . .
C13 C1E C1B 105(2) . .
C15 C1J C1I 109(2) . .
C19 C1J C1I 114(2) . .
C19 C1J C15 111(2) . .
C19 C1J C25 109(3) . .
C25 C1J C1I 106(2) . .
C25 C1J C15 107(2) . .
O1 C2 C5 95.8(14) . .
O19 C2 O9 94.1(14) . .
O19 C2 C5 147.9(16) . .
O21 C2 O1 140.6(17) . .
O21 C2 C5 121.6(15) . .
C5 C2 O9 118.0(12) . .
C1 C3 C 121.1(14) . .
C1 C4 C11 119.4(14) . .
C2 C5 C1A 123.6(16) . .
C2 C5 C1L 91.0(14) . .
C2 C5 C9 110.5(13) . .
C2 C5 C14 109.6(15) . .
C9 C5 C1A 91.0(16) . .
C9 C5 C1L 125.3(16) . .
C9 C5 C14 112.0(15) . .
C14 C5 C1A 108.8(16) . .
C14 C5 C1L 106.1(14) . .
O17 C7 O17 60.46(12) 20_566 4_675
O17 C7 O17 60.47(12) . 22_656
O17 C7 O17 119.53(13) 19_776 22_656
O17 C7 O17 119.54(13) 2_765 4_675
O17 C7 O17 180.0(10) 22_656 4_675
O17 C7 O17 119.53(12) . 4_675
O17 C7 O17 60.47(12) 19_776 4_675
O17 C7 O17 60.46(12) 2_765 22_656
O17 C7 O17 60.46(12) 2_765 19_776
O17 C7 O17 119.54(12) 20_566 19_776
O17 C7 O17 180.0(10) 20_566 2_765
O17 C7 O17 60.46(12) 20_566 .
O17 C7 O17 119.54(12) 20_566 22_656
O17 C7 O17 179.984(5) 19_776 .
O17 C7 O17 119.54(12) 2_765 .
C1F C8 C1C 108(2) . .
C1F C8 C1G 111(3) . .
C1F C8 C6 106(2) . .
C1G C8 C1C 107(2) . .
C1G C8 C6 110(3) . .
C6 C8 C1C 114(2) . .
C1H C10 C17 106(2) . .
C1H C10 C18 104(3) . .
C16 C10 C1H 129(3) . .
C16 C10 C17 111(2) . .
C16 C10 C18 98(3) . .
C17 C10 C18 106(2) . .
C12 C11 C4 119.8(16) . .
C11 C12 C 121.0(15) . .
O7 C15 O8 124(2) . .
O7 C15 C1J 121(2) . .
O8 C15 C1J 115(2) . .
O10 C17 O15 127.0(17) . .
O10 C17 C10 116(2) . .
O15 C17 C10 117.4(19) . .

loop_
_geom_bond_atom_site_label_1
_geom_bond_atom_site_label_2
_geom_bond_distance
_geom_bond_site_symmetry_2
Gd1 O 2.390(10) 22_656
Gd1 O1 2.438(12) .
Gd1 O6 2.493(7) .
Gd1 O9 2.491(14) 22_656
Gd1 O11 2.315(14) .
Gd1 O12 2.278(14) .
Gd1 O14 2.300(10) 22_656
Gd1 O17 2.504(11) .
Gd1 O17 2.488(11) 22_656
Gd1 O19 2.213(12) .
Gd1 O19 2.486(13) 22_656
Gd1 O21 2.336(13) 22_656
Fe1 O2 1.9180(16) .
Fe1 O3 2.096(14) .
Fe1 O4 1.999(9) .
Fe1 O5 2.051(14) .
Fe1 O6 2.036(10) .
Fe1 O7 1.872(11) 4_675
Fe1 O8 2.205(14) .
Fe1 O10 2.235(15) 4_675
Fe1 O15 1.889(12) .
P1 O 1.555(10) .
P1 O4 1.501(10) .
P1 O6 1.524(10) 4_675
P1 O14 1.668(11) .
P1 C1 1.771(11) .
O Gd1 2.618(11) 4_675
O Gd1 2.390(10) 20_566
O1 C2 1.317(18) .
O2 Fe1 1.9181(16) 4_675
O2 Fe1 1.9181(17) 2_765
O3 C1C 1.26(3) .
O5 C1B 1.26(3) .
O6 P1 1.524(10) 2_765
O7 Fe1 1.872(11) 2_765
O7 C15 1.24(3) .
O8 C15 1.28(3) .
O9 Gd1 2.491(14) 20_566
O9 C2 1.52(2) .
O10 Fe1 2.234(15) 2_765
O10 C17 1.25(3) .
O11 C1B 1.24(2) .
O12 C1C 1.28(3) .
O14 Gd1 2.301(10) 20_566
O15 C17 1.26(3) .
O17 Gd1 2.488(11) 20_566
O17 O17 1.302(11) 22_656
O17 O17 1.302(11) 20_566
O17 C7 1.293(10) .
O19 Gd1 2.486(13) 20_566
O19 C2 1.410(19) .
O21 Gd1 2.336(13) 20_566
O21 C2 1.091(19) .
C C3 1.393(18) .
C C12 1.37(2) .
C1 C3 1.361(18) .
C1 C4 1.376(18) .
C1A C5 1.64(3) .
C1B C1E 1.54(3) .
C1C C8 1.51(3) .
C1D C1E 1.50(4) .
C1E C1K 1.47(5) .
C1E C13 1.52(4) .
C1F C8 1.49(4) .
C1G C8 1.49(4) .
C1H C10 1.47(4) .
C1I C1J 1.530(18) .
C1J C15 1.52(3) .
C1J C19 1.465(18) .
C1J C25 1.522(19) .
C1L C5 1.62(3) .
C2 C5 1.44(2) .
C4 C11 1.41(2) .
C5 C9 1.47(2) .
C5 C14 1.50(2) .
C6 C8 1.50(4) .
C7 O17 1.293(10) 22_656
C7 O17 1.293(10) 4_675
C7 O17 1.293(11) 19_776
C7 O17 1.293(11) 2_765
C7 O17 1.293(11) 20_566
C10 C16 1.39(4) .
C10 C17 1.58(3) .
C10 C18 1.62(4) .
C11 C12 1.36(2) .
